data_7150221
loop_
_publ_author_name
'Ghosh, Pradyut'
'Federwisch, Guido'
'Kogej, Michael'
'Schalley, Christoph A.'
'Haase, Detlev'
'Saak, Wolfgang'
'L\"utzen, Arne'
'Gschwind, Ruth M.'

_publ_section_title
;
 Controlling the rate of shuttling motions in [2]rotaxanes by
 electrostatic interactions: a cation as solvent-tunable brake.
;
_journal_issue 15
_journal_name_full 'Organic &amp; biomolecular chemistry'
_journal_page_first 2691
_journal_page_last 2700
_journal_paper_doi 10.1039/b506756a
_journal_volume 3
_journal_year 2005
_chemical_formula_sum 'C120 H138 N8 O17'
_chemical_formula_weight 1964.38
_chemical_name_systematic
;
?
;
_space_group_IT_number 2
_symmetry_cell_setting triclinic
_symmetry_space_group_name_Hall '-P 1'
_symmetry_space_group_name_H-M 'P -1'
_atom_sites_solution_hydrogens geom
_atom_sites_solution_primary direct
_atom_sites_solution_secondary difmap
_audit_creation_method SHELXL-97
_cell_angle_alpha 102.373(5)
_cell_angle_beta 91.482(5)
_cell_angle_gamma 107.245(5)
_cell_formula_units_Z 2
_cell_length_a 14.9686(5)
_cell_length_b 17.0315(8)
_cell_length_c 24.6488(11)
_cell_measurement_temperature 193(2)
_cell_volume 5835.1(5)
_computing_cell_refinement 'IPDS (Stoe, 1999)'
_computing_data_collection 'IPDS (Stoe, 1999)'
_computing_data_reduction 'XRED (Stoe, 1997)'
_computing_molecular_graphics 'Ortep-3 for Windows (Farrugia, 1997)'
_computing_publication_material 'SHELX-97 (Sheldrick, 1997)'
_computing_structure_refinement 'SHELXL-97 (Sheldrick, 1997)'
_computing_structure_solution 'SHELXS-97 (Sheldrick, 1990)'
_diffrn_ambient_temperature 193(2)
_diffrn_measured_fraction_theta_full 0.929
_diffrn_measured_fraction_theta_max 0.929
_diffrn_measurement_device_type 'Stoe IPDS'
_diffrn_radiation_monochromator graphite
_diffrn_radiation_source 'fine-focus sealed tube'
_diffrn_radiation_type MoK\a
_diffrn_radiation_wavelength 0.71073
_diffrn_reflns_av_R_equivalents 0.0871
_diffrn_reflns_av_sigmaI/netI 0.1104
_diffrn_reflns_limit_h_max 16
_diffrn_reflns_limit_h_min -16
_diffrn_reflns_limit_k_max 20
_diffrn_reflns_limit_k_min -20
_diffrn_reflns_limit_l_max 30
_diffrn_reflns_limit_l_min -30
_diffrn_reflns_number 72811
_diffrn_reflns_theta_full 26.01
_diffrn_reflns_theta_max 26.01
_diffrn_reflns_theta_min 2.11
_exptl_absorpt_coefficient_mu 0.075
_exptl_absorpt_correction_T_max 0.9845
_exptl_absorpt_correction_T_min 0.9637
_exptl_absorpt_correction_type none
_exptl_crystal_colour colorless
_exptl_crystal_density_diffrn 1.118
_exptl_crystal_density_method 'not measured'
_exptl_crystal_description quader
_exptl_crystal_F_000 2100
_exptl_crystal_size_max 0.50
_exptl_crystal_size_mid 0.23
_exptl_crystal_size_min 0.21
_refine_diff_density_max 1.175
_refine_diff_density_min -1.023
_refine_diff_density_rms 0.107
_refine_ls_extinction_method none
_refine_ls_goodness_of_fit_ref 1.048
_refine_ls_hydrogen_treatment mixed
_refine_ls_matrix_type full
_refine_ls_number_parameters 1086
_refine_ls_number_reflns 21332
_refine_ls_number_restraints 10
_refine_ls_restrained_S_all 1.047
_refine_ls_R_factor_all 0.2041
_refine_ls_R_factor_gt 0.1215
_refine_ls_shift/su_max 0.002
_refine_ls_shift/su_mean 0.000
_refine_ls_structure_factor_coef Fsqd
_refine_ls_weighting_details 'calc w=1/[\s^2^(Fo^2^)+(0.2000P)^2^+0.0000P] where P=(Fo^2^+2Fc^2^)/3'
_refine_ls_weighting_scheme calc
_refine_ls_wR_factor_gt 0.3191
_refine_ls_wR_factor_ref 0.3678
_reflns_number_gt 9109
_reflns_number_total 21332
_reflns_threshold_expression >2sigma(I)
_cod_data_source_file b506756a.txt
_cod_data_source_block MEOROT
_cod_original_cell_volume 5835.1(4)
_cod_original_sg_symbol_H-M P-1
_cod_database_code 7150221

loop_
_symmetry_equiv_pos_as_xyz
'x, y, z'
'-x, -y, -z'

loop_
_atom_site_label
_atom_site_type_symbol
_atom_site_fract_x
_atom_site_fract_y
_atom_site_fract_z
_atom_site_U_iso_or_equiv
_atom_site_adp_type
_atom_site_occupancy
_atom_site_symmetry_multiplicity
_atom_site_calc_flag
_atom_site_refinement_flags
_atom_site_disorder_assembly
_atom_site_disorder_group
O1 O 0.1150(3) -0.0190(2) 0.28439(14) 0.0457(9) Uani 1 1 d . . .
O2 O 0.3740(3) -0.2223(2) 0.26255(15) 0.0489(10) Uani 1 1 d . . .
O3 O 0.4209(3) -0.0770(3) 0.14374(16) 0.0527(10) Uani 1 1 d . . .
H3 H 0.4406 -0.0503 0.1193 0.079 Uiso 1 1 calc R . .
O4 O 0.5006(3) -0.0424(3) 0.06162(16) 0.0520(10) Uani 1 1 d . . .
O5 O 0.5110(4) -0.2599(4) -0.1360(3) 0.0912(17) Uani 1 1 d . . .
O6 O 0.5727(3) -0.1842(3) 0.44456(16) 0.0561(11) Uani 1 1 d . D .
O7A O 0.5216(10) -0.5026(8) 0.3778(5) 0.105(4) Uiso 0.50 1 d P A -1
O8A O 0.1974(7) -0.5159(6) 0.2803(4) 0.061(2) Uiso 0.50 1 d P A -1
O7B O 0.4488(13) -0.5069(10) 0.4276(7) 0.130(5) Uiso 0.50 1 d P B -2
O8B O 0.1661(6) -0.5055(5) 0.3093(4) 0.0513(19) Uiso 0.50 1 d P B -2
O9 O -0.0781(3) -0.0127(2) 0.11069(16) 0.0514(10) Uani 1 1 d . . .
O10 O -0.0413(4) 0.2973(2) 0.1843(3) 0.090(2) Uani 1 1 d . . .
O11 O 0.2717(3) 0.3163(2) 0.2928(2) 0.0791(16) Uani 1 1 d . . .
N1 N 0.1428(4) -0.1223(3) 0.31879(18) 0.0466(11) Uani 1 1 d . . .
H1 H 0.1355 -0.1490 0.3460 0.056 Uiso 1 1 calc R . .
N2 N 0.3516(4) -0.1092(3) 0.23727(18) 0.0478(12) Uani 1 1 d . . .
H2 H 0.3607 -0.0774 0.2128 0.057 Uiso 1 1 calc R . .
N3 N 0.6060(4) -0.1043(4) 0.02504(19) 0.0550(13) Uani 1 1 d . . .
H3' H 0.6317 -0.1446 0.0246 0.066 Uiso 1 1 calc R . .
N4 N 0.5108(4) -0.1321(3) -0.08935(19) 0.0508(12) Uani 1 1 d . . .
H4 H 0.4760 -0.0992 -0.0781 0.061 Uiso 1 1 calc R . .
N5 N 0.2321(3) 0.1874(3) 0.3125(2) 0.0476(12) Uani 1 1 d . . .
H5 H 0.1846 0.1433 0.3148 0.057 Uiso 1 1 calc R . .
N6 N 0.5141(3) -0.1689(3) 0.36265(17) 0.0458(11) Uani 1 1 d . D .
H6 H 0.4902 -0.1965 0.3285 0.055 Uiso 1 1 calc R . .
N7A N 0.2488(8) -0.3939(6) 0.2528(4) 0.042(2) Uiso 0.50 1 d P A -1
H7A H 0.2972 -0.3509 0.2502 0.051 Uiso 0.50 1 calc PR A -1
N7B N 0.2264(7) -0.3936(6) 0.2711(4) 0.037(2) Uiso 0.50 1 d P B -2
H7B H 0.2724 -0.3455 0.2772 0.044 Uiso 0.50 1 calc PR B -2
N8 N -0.0115(4) -0.0412(2) 0.18476(19) 0.0472(12) Uani 1 1 d . A .
H8 H 0.0147 -0.0199 0.2192 0.057 Uiso 1 1 calc R . .
C1 C 0.1035(4) -0.0605(3) 0.3205(2) 0.0412(12) Uani 1 1 d . C .
C2 C 0.0441(4) -0.0461(4) 0.3702(2) 0.0456(13) Uani 1 1 d . . .
C3A C 0.1158(5) -0.0197(5) 0.4216(3) 0.038(2) Uiso 0.50 1 d PG C 1
C4A C 0.0975(4) -0.0664(5) 0.4621(3) 0.046(3) Uiso 0.50 1 d PG C 1
H4A H 0.0397 -0.1105 0.4590 0.055 Uiso 0.50 1 calc PR C 1
C5A C 0.1636(5) -0.0487(5) 0.5073(3) 0.054(3) Uiso 0.50 1 d PG C 1
H5A H 0.1510 -0.0806 0.5350 0.064 Uiso 0.50 1 calc PR C 1
C6A C 0.2480(5) 0.0157(5) 0.5119(3) 0.046(3) Uiso 0.50 1 d PG C 1
H6A H 0.2932 0.0278 0.5428 0.056 Uiso 0.50 1 calc PR C 1
C7A C 0.2664(4) 0.0625(5) 0.4714(3) 0.050(3) Uiso 0.50 1 d PG C 1
H7A' H 0.3241 0.1065 0.4746 0.061 Uiso 0.50 1 calc PR C 1
C8A C 0.2003(5) 0.0447(5) 0.4262(3) 0.043(3) Uiso 0.50 1 d PG C 1
H8A H 0.2128 0.0767 0.3985 0.052 Uiso 0.50 1 calc PR C 1
C3B C 0.1071(5) -0.0473(5) 0.4241(3) 0.039(3) Uiso 0.50 1 d PG C 2
C4B C 0.0844(5) -0.1015(5) 0.4600(3) 0.050(3) Uiso 0.50 1 d PG C 2
H4B H 0.0264 -0.1459 0.4532 0.060 Uiso 0.50 1 calc PR C 2
C5B C 0.1464(6) -0.0906(5) 0.5059(3) 0.058(3) Uiso 0.50 1 d PG C 2
H5B H 0.1309 -0.1276 0.5305 0.069 Uiso 0.50 1 calc PR C 2
C6B C 0.2312(5) -0.0255(6) 0.5159(3) 0.063(3) Uiso 0.50 1 d PG C 2
H6B H 0.2737 -0.0181 0.5472 0.075 Uiso 0.50 1 calc PR C 2
C7B C 0.2539(5) 0.0286(5) 0.4799(3) 0.050(3) Uiso 0.50 1 d PG C 2
H7B' H 0.3119 0.0731 0.4867 0.060 Uiso 0.50 1 calc PR C 2
C8B C 0.1919(5) 0.0177(5) 0.4340(3) 0.040(2) Uiso 0.50 1 d PG C 2
H8B H 0.2074 0.0548 0.4094 0.048 Uiso 0.50 1 calc PR C 2
C9 C 0.0111(3) 0.0322(2) 0.36928(18) 0.0560(15) Uani 1 1 d G C .
C10 C -0.0487(3) 0.0276(3) 0.32386(17) 0.0631(17) Uani 1 1 d G . .
H10 H -0.0709 -0.0232 0.2956 0.076 Uiso 1 1 calc R C .
C11 C -0.0762(4) 0.0975(4) 0.3197(2) 0.088(3) Uani 1 1 d G C .
H11 H -0.1171 0.0943 0.2887 0.105 Uiso 1 1 calc R . .
C12 C -0.0438(5) 0.1718(3) 0.3610(3) 0.118(4) Uani 1 1 d G . .
H12 H -0.0625 0.2195 0.3582 0.141 Uiso 1 1 calc R C .
C13 C 0.0161(4) 0.1763(3) 0.4064(3) 0.125(4) Uani 1 1 d G C .
H13 H 0.0382 0.2272 0.4346 0.150 Uiso 1 1 calc R . .
C14 C 0.0435(4) 0.1065(3) 0.41056(19) 0.086(3) Uani 1 1 d G . .
H14 H 0.0844 0.1096 0.4416 0.104 Uiso 1 1 calc R C .
C15 C -0.0482(2) -0.1222(2) 0.36361(15) 0.0482(14) Uani 1 1 d G C .
C16 C -0.0709(3) -0.1918(3) 0.31855(15) 0.0586(16) Uani 1 1 d G . .
H16 H -0.0287 -0.1954 0.2907 0.070 Uiso 1 1 calc R C .
C17 C -0.1553(3) -0.2562(2) 0.31430(18) 0.076(2) Uani 1 1 d G C .
H17 H -0.1708 -0.3038 0.2835 0.092 Uiso 1 1 calc R . .
C18 C -0.2171(3) -0.2510(3) 0.3551(2) 0.083(2) Uani 1 1 d G . .
H18 H -0.2747 -0.2949 0.3522 0.100 Uiso 1 1 calc R C .
C19 C -0.1944(3) -0.1813(3) 0.40016(19) 0.080(2) Uani 1 1 d G C .
H19 H -0.2366 -0.1777 0.4280 0.096 Uiso 1 1 calc R . .
C20 C -0.1100(3) -0.1170(3) 0.40441(14) 0.0608(17) Uani 1 1 d G . .
H20 H -0.0945 -0.0694 0.4352 0.073 Uiso 1 1 calc R C .
C21 C 0.1966(4) -0.1468(3) 0.2740(2) 0.0465(13) Uani 1 1 d . . .
H21A H 0.1679 -0.1433 0.2383 0.056 Uiso 1 1 calc R . .
H21B H 0.1949 -0.2061 0.2710 0.056 Uiso 1 1 calc R . .
C22 C 0.2986(4) -0.0895(4) 0.2843(2) 0.0474(14) Uani 1 1 d . . .
H22A H 0.3000 -0.0298 0.2904 0.057 Uiso 1 1 calc R . .
H22B H 0.3287 -0.0965 0.3184 0.057 Uiso 1 1 calc R . .
C23 C 0.3870(4) -0.1738(4) 0.2299(2) 0.0437(13) Uani 1 1 d . . .
C24 C 0.4454(3) -0.1866(2) 0.18166(12) 0.0431(13) Uani 1 1 d G . .
C25 C 0.4630(3) -0.1376(2) 0.14239(14) 0.0416(12) Uani 1 1 d G . .
C26 C 0.5198(3) -0.1536(2) 0.10039(13) 0.0455(13) Uani 1 1 d G . .
C27 C 0.5591(3) -0.2186(3) 0.09765(14) 0.0575(16) Uani 1 1 d G . .
H27 H 0.5980 -0.2295 0.0689 0.069 Uiso 1 1 calc R . .
C28 C 0.5416(3) -0.2676(2) 0.13692(16) 0.0606(17) Uani 1 1 d G . .
H28 H 0.5684 -0.3120 0.1350 0.073 Uiso 1 1 calc R . .
C29 C 0.4847(3) -0.2516(2) 0.17892(14) 0.0533(15) Uani 1 1 d G . .
H29 H 0.4727 -0.2851 0.2058 0.064 Uiso 1 1 calc R . .
C30 C 0.5424(4) -0.0966(4) 0.0605(2) 0.0449(13) Uani 1 1 d . . .
C31 C 0.6356(5) -0.0488(4) -0.0136(2) 0.0557(16) Uani 1 1 d . . .
H31A H 0.7042 -0.0205 -0.0065 0.067 Uiso 1 1 calc R . .
H31B H 0.6040 -0.0046 -0.0067 0.067 Uiso 1 1 calc R . .
C32 C 0.6118(4) -0.0979(4) -0.0741(2) 0.0551(15) Uani 1 1 d . . .
H32A H 0.6402 -0.0600 -0.0987 0.066 Uiso 1 1 calc R . .
H32B H 0.6394 -0.1448 -0.0802 0.066 Uiso 1 1 calc R . .
C33 C 0.4677(5) -0.2106(4) -0.1195(2) 0.0515(15) Uani 1 1 d . . .
C34 C 0.3596(4) -0.2344(4) -0.1321(2) 0.0482(14) Uani 1 1 d . . .
C35 C 0.3106(3) -0.2566(3) -0.08015(13) 0.0474(14) Uani 1 1 d G . .
C36 C 0.2130(3) -0.2801(3) -0.08371(15) 0.0590(16) Uani 1 1 d G . .
H36 H 0.1785 -0.2823 -0.1172 0.071 Uiso 1 1 calc R . .
C37 C 0.1659(2) -0.3006(3) -0.03830(19) 0.0665(18) Uani 1 1 d G . .
H37 H 0.0993 -0.3167 -0.0407 0.080 Uiso 1 1 calc R . .
C38 C 0.2164(3) -0.2974(3) 0.01066(15) 0.0674(19) Uani 1 1 d G . .
H38 H 0.1843 -0.3114 0.0417 0.081 Uiso 1 1 calc R . .
C39 C 0.3140(3) -0.2738(3) 0.01423(13) 0.071(2) Uani 1 1 d G . .
H39 H 0.3485 -0.2717 0.0477 0.085 Uiso 1 1 calc R . .
C40 C 0.3611(2) -0.2534(3) -0.03118(16) 0.0586(16) Uani 1 1 d G . .
H40 H 0.4277 -0.2373 -0.0287 0.070 Uiso 1 1 calc R . .
C41 C 0.3415(3) -0.1566(2) -0.14895(14) 0.0459(13) Uani 1 1 d G . .
C42 C 0.3843(3) -0.1325(2) -0.19473(14) 0.0553(16) Uani 1 1 d G . .
H42 H 0.4213 -0.1636 -0.2145 0.066 Uiso 1 1 calc R . .
C43 C 0.3730(3) -0.0629(3) -0.21153(14) 0.0599(17) Uani 1 1 d G . .
H43 H 0.4022 -0.0464 -0.2428 0.072 Uiso 1 1 calc R . .
C44 C 0.3189(3) -0.0173(2) -0.18254(16) 0.0583(17) Uani 1 1 d G . .
H44 H 0.3111 0.0302 -0.1940 0.070 Uiso 1 1 calc R . .
C45 C 0.2761(3) -0.0414(2) -0.13676(16) 0.0539(15) Uani 1 1 d G . .
H45 H 0.2391 -0.0103 -0.1170 0.065 Uiso 1 1 calc R . .
C46 C 0.2874(3) -0.1111(2) -0.11996(13) 0.0483(14) Uani 1 1 d G . .
H46 H 0.2582 -0.1275 -0.0887 0.058 Uiso 1 1 calc R . .
C47 C 0.3203(4) -0.3157(2) -0.18030(18) 0.0652(18) Uani 1 1 d G . .
C48 C 0.3393(4) -0.3889(3) -0.1749(2) 0.083(2) Uani 1 1 d G . .
H48 H 0.3779 -0.3881 -0.1435 0.100 Uiso 1 1 calc R . .
C49 C 0.3016(5) -0.4634(3) -0.2155(3) 0.110(3) Uani 1 1 d G . .
H49 H 0.3145 -0.5135 -0.2119 0.133 Uiso 1 1 calc R . .
C50 C 0.2450(5) -0.4646(3) -0.2615(3) 0.131(4) Uani 1 1 d G . .
H50 H 0.2192 -0.5156 -0.2893 0.158 Uiso 1 1 calc R . .
C51 C 0.2261(5) -0.3914(4) -0.2669(2) 0.124(4) Uani 1 1 d G . .
H51 H 0.1874 -0.3922 -0.2983 0.148 Uiso 1 1 calc R . .
C52 C 0.2637(4) -0.3169(3) -0.2263(2) 0.089(3) Uani 1 1 d G . .
H52 H 0.2508 -0.2668 -0.2299 0.106 Uiso 1 1 calc R . .
C53 C 0.3234(2) 0.1941(2) 0.33606(14) 0.0428(13) Uani 1 1 d G . .
C54 C 0.3518(2) 0.2286(2) 0.39250(13) 0.0533(15) Uani 1 1 d G . .
C55 C 0.4389(2) 0.2301(2) 0.41453(10) 0.0503(14) Uani 1 1 d G . .
H55 H 0.4583 0.2536 0.4531 0.060 Uiso 1 1 calc R . .
C56 C 0.49758(19) 0.1972(2) 0.38011(12) 0.0396(12) Uani 1 1 d G D .
C57 C 0.4692(2) 0.1628(2) 0.32366(11) 0.0417(12) Uani 1 1 d G . .
H57 H 0.5093 0.1404 0.3001 0.050 Uiso 1 1 calc R . .
C58 C 0.3821(2) 0.1613(2) 0.30164(9) 0.0417(13) Uani 1 1 d G . .
C59 C 0.2902(6) 0.2664(6) 0.4310(3) 0.088(3) Uani 1 1 d . . .
H59A H 0.3222 0.2879 0.4689 0.132 Uiso 1 1 calc R . .
H59B H 0.2304 0.2228 0.4314 0.132 Uiso 1 1 calc R . .
H59C H 0.2781 0.3129 0.4177 0.132 Uiso 1 1 calc R . .
C60 C 0.3508(5) 0.1236(4) 0.2401(2) 0.0579(16) Uani 1 1 d . . .
H60A H 0.2883 0.1278 0.2317 0.087 Uiso 1 1 calc R . .
H60B H 0.3484 0.0641 0.2310 0.087 Uiso 1 1 calc R . .
H60C H 0.3955 0.1547 0.2179 0.087 Uiso 1 1 calc R . .
C61 C 0.5932(4) 0.1922(3) 0.4031(2) 0.0431(13) Uani 1 1 d . . .
C62 C 0.6183(5) 0.2368(4) 0.4659(2) 0.0592(17) Uani 0.70 1 d P D 1
H62A H 0.6077 0.2925 0.4717 0.071 Uiso 0.70 1 calc PR D 1
H62B H 0.5741 0.2029 0.4876 0.071 Uiso 0.70 1 calc PR D 1
C63A C 0.7139(7) 0.2499(6) 0.4888(4) 0.062(2) Uiso 0.70 1 d P D 1
H63A H 0.7229 0.1943 0.4875 0.074 Uiso 0.70 1 calc PR D 1
H63B H 0.7224 0.2808 0.5284 0.074 Uiso 0.70 1 calc PR D 1
C64A C 0.7861(9) 0.2980(7) 0.4582(4) 0.074(3) Uiso 0.70 1 d P D 1
H64A H 0.8492 0.2996 0.4725 0.089 Uiso 0.70 1 calc PR D 1
H64B H 0.7843 0.3569 0.4645 0.089 Uiso 0.70 1 calc PR D 1
C65A C 0.7690(8) 0.2570(6) 0.3954(4) 0.065(2) Uiso 0.70 1 d P D 1
H65A H 0.8120 0.2951 0.3756 0.078 Uiso 0.70 1 calc PR D 1
H65B H 0.7851 0.2036 0.3889 0.078 Uiso 0.70 1 calc PR D 1
C66 C 0.6727(4) 0.2387(4) 0.3714(3) 0.0584(17) Uani 0.70 1 d P D 1
H66A H 0.6662 0.2041 0.3329 0.070 Uiso 0.70 1 calc PR D 1
H66B H 0.6629 0.2928 0.3688 0.070 Uiso 0.70 1 calc PR D 1
C62B C 0.6183(5) 0.2368(4) 0.4659(2) 0.0592(17) Uani 0.30 1 d P D 2
H62C H 0.5598 0.2223 0.4845 0.071 Uiso 0.30 1 calc PR D 2
H62D H 0.6614 0.2110 0.4814 0.071 Uiso 0.30 1 calc PR D 2
C63B C 0.6575(14) 0.3209(11) 0.4816(7) 0.045(4) Uiso 0.30 1 d P D 2
H63C H 0.6832 0.3356 0.5211 0.054 Uiso 0.30 1 calc PR D 2
H63D H 0.6074 0.3475 0.4795 0.054 Uiso 0.30 1 calc PR D 2
C64B C 0.7340(17) 0.3590(14) 0.4486(9) 0.060(5) Uiso 0.30 1 d P D 2
H64C H 0.7912 0.3448 0.4578 0.072 Uiso 0.30 1 calc PR D 2
H64D H 0.7492 0.4213 0.4586 0.072 Uiso 0.30 1 calc PR D 2
C65B C 0.7040(17) 0.3262(13) 0.3860(9) 0.058(5) Uiso 0.30 1 d P D 2
H65C H 0.6531 0.3481 0.3759 0.069 Uiso 0.30 1 calc PR D 2
H65D H 0.7579 0.3473 0.3649 0.069 Uiso 0.30 1 calc PR D 2
C66B C 0.6727(4) 0.2387(4) 0.3714(3) 0.0584(17) Uani 0.30 1 d P D 2
H66C H 0.7274 0.2186 0.3763 0.070 Uiso 0.30 1 calc PR D 2
H66D H 0.6508 0.2210 0.3311 0.070 Uiso 0.30 1 calc PR D 2
C67 C 0.5806(2) 0.09582(14) 0.39428(13) 0.0409(12) Uani 1 1 d G D .
C68 C 0.6336(2) 0.05521(19) 0.36001(13) 0.0443(13) Uani 1 1 d G . .
H68 H 0.6836 0.0870 0.3430 0.053 Uiso 1 1 calc R D .
C69 C 0.6136(2) -0.03194(19) 0.35069(12) 0.0407(12) Uani 1 1 d G D .
C70 C 0.5405(2) -0.07847(14) 0.37562(13) 0.0406(12) Uani 1 1 d G . .
C71 C 0.4875(2) -0.03786(19) 0.40989(13) 0.0434(13) Uani 1 1 d G D .
C72 C 0.5075(2) 0.0493(2) 0.41922(13) 0.0456(13) Uani 1 1 d G . .
H72 H 0.4713 0.0770 0.4426 0.055 Uiso 1 1 calc R D .
C73 C 0.6702(5) -0.0776(4) 0.3131(3) 0.0613(17) Uani 1 1 d . . .
H73A H 0.7194 -0.0364 0.2992 0.092 Uiso 1 1 calc R D .
H73B H 0.6286 -0.1181 0.2815 0.092 Uiso 1 1 calc R . .
H73C H 0.6992 -0.1077 0.3343 0.092 Uiso 1 1 calc R . .
C74 C 0.4031(4) -0.0883(4) 0.4354(3) 0.0541(15) Uani 1 1 d . . .
H74A H 0.3751 -0.0493 0.4586 0.081 Uiso 1 1 calc R D .
H74B H 0.4241 -0.1210 0.4584 0.081 Uiso 1 1 calc R . .
H74C H 0.3562 -0.1268 0.4054 0.081 Uiso 1 1 calc R . .
C75 C 0.5239(4) -0.2148(4) 0.4001(2) 0.0446(13) Uani 1 1 d . . .
C76A C 0.4771(6) -0.3053(3) 0.3766(4) 0.042(3) Uiso 0.50 1 d PG A -1
C77A C 0.3932(6) -0.3317(4) 0.3425(4) 0.045(3) Uiso 0.50 1 d PG A -1
H77A H 0.3656 -0.2912 0.3348 0.054 Uiso 0.50 1 calc PR A -1
C78A C 0.3497(5) -0.4173(4) 0.3197(3) 0.046(3) Uiso 0.50 1 d PG A -1
C79A C 0.3901(6) -0.4765(3) 0.3309(4) 0.063(3) Uiso 0.50 1 d PG A -1
H79A H 0.3604 -0.5350 0.3153 0.076 Uiso 0.50 1 calc PR A -1
C80A C 0.4740(6) -0.4502(4) 0.3649(4) 0.070(4) Uiso 0.50 1 d PG A -1
C81A C 0.5175(5) -0.3646(5) 0.3878(4) 0.053(3) Uiso 0.50 1 d PG A -1
H81A H 0.5748 -0.3466 0.4110 0.063 Uiso 0.50 1 calc PR A -1
C82A C 0.4966(15) -0.5944(12) 0.3298(8) 0.100(5) Uiso 0.50 1 d P A -1
H82A H 0.5362 -0.6272 0.3390 0.149 Uiso 0.50 1 calc PR A -1
H82B H 0.5086 -0.5828 0.2929 0.149 Uiso 0.50 1 calc PR A -1
H82C H 0.4303 -0.6266 0.3294 0.149 Uiso 0.50 1 calc PR A -1
C83A C 0.2595(9) -0.4459(7) 0.2823(5) 0.046(3) Uiso 0.50 1 d P A -1
C76B C 0.4595(5) -0.3038(3) 0.3909(4) 0.044(3) Uiso 0.50 1 d PG B -2
C77B C 0.3767(6) -0.3306(4) 0.3558(3) 0.033(3) Uiso 0.50 1 d PG B -2
H77B H 0.3579 -0.2913 0.3397 0.040 Uiso 0.50 1 calc PR B -2
C78B C 0.3214(5) -0.4148(4) 0.3443(3) 0.038(2) Uiso 0.50 1 d PG B -2
C79B C 0.3488(6) -0.4722(3) 0.3679(4) 0.064(3) Uiso 0.50 1 d PG B -2
H79B H 0.3110 -0.5297 0.3600 0.076 Uiso 0.50 1 calc PR B -2
C80B C 0.4316(6) -0.4454(4) 0.4030(4) 0.071(4) Uiso 0.50 1 d PG B -2
C81B C 0.4869(5) -0.3612(5) 0.4145(4) 0.053(3) Uiso 0.50 1 d PG B -2
H81B H 0.5435 -0.3429 0.4385 0.064 Uiso 0.50 1 calc PR B -2
C82B C 0.511(4) -0.481(3) 0.4754(18) 0.25(2) Uiso 0.50 1 d P B -2
H82D H 0.5120 -0.5306 0.4894 0.369 Uiso 0.50 1 calc PR B -2
H82E H 0.4910 -0.4420 0.5040 0.369 Uiso 0.50 1 calc PR B -2
H82F H 0.5742 -0.4527 0.4665 0.369 Uiso 0.50 1 calc PR B -2
C83B C 0.2320(8) -0.4433(6) 0.3074(5) 0.038(2) Uiso 0.50 1 d P B -2
C84 C 0.1572(3) -0.4062(2) 0.22401(18) 0.069(2) Uani 1 1 d G . .
C85 C 0.1680(3) -0.4190(2) 0.1673(2) 0.073(2) Uani 1 1 d G A .
C86 C 0.0963(3) -0.4200(2) 0.12992(14) 0.0639(19) Uani 1 1 d G A .
H86 H 0.1036 -0.4288 0.0911 0.077 Uiso 1 1 calc R . .
C87 C 0.0137(3) -0.4082(2) 0.14932(16) 0.0534(16) Uani 1 1 d G A .
C88 C 0.0029(3) -0.3954(2) 0.20607(17) 0.0632(19) Uani 1 1 d G A .
H88 H -0.0535 -0.3874 0.2193 0.076 Uiso 1 1 calc R . .
C89 C 0.0747(3) -0.3944(3) 0.24342(14) 0.070(2) Uani 1 1 d G A .
C90 C 0.2581(7) -0.4321(6) 0.1453(4) 0.111(4) Uani 1 1 d . . .
H90A H 0.2527 -0.4416 0.1045 0.167 Uiso 1 1 calc R A .
H90B H 0.2680 -0.4813 0.1559 0.167 Uiso 1 1 calc R . .
H90C H 0.3114 -0.3818 0.1613 0.167 Uiso 1 1 calc R . .
C91 C 0.0624(8) -0.3796(6) 0.3060(4) 0.104(3) Uani 1 1 d . . .
H91A H -0.0002 -0.3743 0.3121 0.156 Uiso 1 1 calc R A .
H91B H 0.1103 -0.3275 0.3260 0.156 Uiso 1 1 calc R . .
H91C H 0.0692 -0.4274 0.3199 0.156 Uiso 1 1 calc R . .
C92 C -0.0635(5) -0.3971(3) 0.1094(3) 0.0526(16) Uani 1 1 d . . .
C93 C -0.1605(5) -0.4572(3) 0.1166(3) 0.073(2) Uani 1 1 d . A .
H93A H -0.1773 -0.4385 0.1547 0.088 Uiso 1 1 calc R . .
H93B H -0.1558 -0.5149 0.1127 0.088 Uiso 1 1 calc R . .
C94 C -0.2403(5) -0.4603(4) 0.0734(4) 0.080(2) Uani 1 1 d . . .
H94A H -0.2979 -0.5056 0.0767 0.095 Uiso 1 1 calc R A .
H94B H -0.2544 -0.4060 0.0826 0.095 Uiso 1 1 calc R . .
C95 C -0.2159(6) -0.4762(4) 0.0136(4) 0.089(3) Uani 1 1 d . A .
H95A H -0.2135 -0.5348 0.0016 0.107 Uiso 1 1 calc R . .
H95B H -0.2652 -0.4697 -0.0110 0.107 Uiso 1 1 calc R . .
C96 C -0.1237(6) -0.4160(4) 0.0083(3) 0.076(2) Uani 1 1 d . . .
H96A H -0.1282 -0.3579 0.0169 0.091 Uiso 1 1 calc R A .
H96B H -0.1080 -0.4290 -0.0307 0.091 Uiso 1 1 calc R . .
C97 C -0.0447(5) -0.4201(4) 0.0476(3) 0.0642(19) Uani 1 1 d . A .
H97A H 0.0157 -0.3804 0.0417 0.077 Uiso 1 1 calc R . .
H97B H -0.0391 -0.4778 0.0385 0.077 Uiso 1 1 calc R . .
C98 C -0.0558(2) -0.30177(12) 0.12735(14) 0.0439(14) Uani 1 1 d G A .
C99 C 0.0280(2) -0.24351(18) 0.12047(14) 0.0452(13) Uani 1 1 d G . .
H99 H 0.0765 -0.2625 0.1037 0.054 Uiso 1 1 calc R A .
C100 C 0.0407(2) -0.15742(16) 0.13817(14) 0.0448(14) Uani 1 1 d G A .
C101 C -0.0303(2) -0.12959(13) 0.16275(14) 0.0405(13) Uani 1 1 d G . .
C102 C -0.1141(2) -0.18785(18) 0.16964(14) 0.0422(13) Uani 1 1 d G A .
C103 C -0.1269(2) -0.27393(16) 0.15194(15) 0.0423(13) Uani 1 1 d G . .
H103 H -0.1842 -0.3137 0.1566 0.051 Uiso 1 1 calc R A .
C104 C 0.1334(5) -0.0946(4) 0.1316(3) 0.0658(18) Uani 1 1 d . . .
H10A H 0.1750 -0.1251 0.1138 0.099 Uiso 1 1 calc R A .
H10B H 0.1630 -0.0602 0.1684 0.099 Uiso 1 1 calc R . .
H10C H 0.1220 -0.0578 0.1084 0.099 Uiso 1 1 calc R . .
C105 C -0.1947(5) -0.1595(4) 0.1948(3) 0.0627(18) Uani 1 1 d . . .
H10D H -0.2476 -0.2093 0.1959 0.094 Uiso 1 1 calc R A .
H10E H -0.2145 -0.1261 0.1718 0.094 Uiso 1 1 calc R . .
H10F H -0.1736 -0.1250 0.2327 0.094 Uiso 1 1 calc R . .
C106 C -0.0312(4) 0.0121(3) 0.1562(2) 0.0420(13) Uani 1 1 d . . .
C107 C 0.0099(2) 0.10377(13) 0.18479(15) 0.0442(13) Uani 1 1 d G A .
C108 C -0.0322(2) 0.16155(18) 0.17303(16) 0.0517(16) Uani 1 1 d G . .
H108 H -0.0866 0.1428 0.1472 0.062 Uiso 1 1 calc R A .
C109 C 0.0052(3) 0.24676(16) 0.19908(19) 0.0603(18) Uani 1 1 d G A .
C110 C 0.0848(3) 0.27418(13) 0.23688(17) 0.0542(16) Uani 1 1 d G . .
H110 H 0.1104 0.3324 0.2547 0.065 Uiso 1 1 calc R A .
C111 C 0.1270(2) 0.21640(18) 0.24864(15) 0.0463(14) Uani 1 1 d G A .
C112 C 0.0895(2) 0.13119(16) 0.22260(16) 0.0447(13) Uani 1 1 d G . .
H112 H 0.1184 0.0917 0.2306 0.054 Uiso 1 1 calc R A .
C113 C -0.0007(7) 0.3866(4) 0.2058(5) 0.122(5) Uani 1 1 d . . .
H11A H -0.0404 0.4161 0.1921 0.182 Uiso 1 1 calc R . .
H11B H 0.0622 0.4053 0.1933 0.182 Uiso 1 1 calc R . .
H11C H 0.0039 0.3994 0.2466 0.182 Uiso 1 1 calc R . .
C114 C 0.2150(4) 0.2453(3) 0.2869(3) 0.0498(15) Uani 1 1 d . . .
O1M O 0.0784(8) -0.1307(5) -0.0144(3) 0.150(4) Uani 1 1 d . . .
H1M H 0.0215 -0.1402 -0.0197 0.225 Uiso 1 1 d R . .
C1M C 0.1209(6) -0.0644(7) -0.0278(4) 0.094(3) Uani 1 1 d . . .
H1M1 H 0.1026 -0.0175 -0.0058 0.141 Uiso 1 1 calc R . .
H1M2 H 0.1051 -0.0702 -0.0676 0.141 Uiso 1 1 calc R . .
H1M3 H 0.1888 -0.0532 -0.0206 0.141 Uiso 1 1 calc R . .
O2AM O -0.2284(7) -0.1497(6) 0.0399(4) 0.068(2) Uiso 0.50 1 d PD E 1
H2AM H -0.1782 -0.1338 0.0268 0.102 Uiso 0.50 1 d PR E 1
C2AM C -0.2907(10) -0.2244(7) 0.0019(5) 0.068(2) Uiso 0.50 1 d PD E 1
H2A1 H -0.3561 -0.2281 0.0081 0.102 Uiso 0.50 1 calc PR E 1
H2A2 H -0.2779 -0.2748 0.0087 0.102 Uiso 0.50 1 calc PR E 1
H2A3 H -0.2802 -0.2207 -0.0366 0.102 Uiso 0.50 1 calc PR E 1
O2BM O -0.2274(12) -0.1486(9) 0.0678(7) 0.119(4) Uiso 0.50 1 d PD F 2
H2BM H -0.1777 -0.1126 0.0815 0.179 Uiso 0.50 1 d PR F 2
C2BM C -0.2074(18) -0.2157(12) 0.0278(8) 0.119(4) Uiso 0.50 1 d PD F 2
H2B1 H -0.1536 -0.1914 0.0082 0.179 Uiso 0.50 1 calc PR F 2
H2B2 H -0.2624 -0.2458 0.0008 0.179 Uiso 0.50 1 calc PR F 2
H2B3 H -0.1925 -0.2553 0.0474 0.179 Uiso 0.50 1 calc PR F 2
O3AM O 0.0899(14) -0.5809(12) 0.4030(8) 0.153(5) Uiso 0.50 1 d PD G 1
H3AM H 0.0967 -0.6278 0.3987 0.230 Uiso 0.50 1 d PR G 1
C3AM C -0.0067(14) -0.5924(18) 0.3840(12) 0.153(5) Uiso 0.50 1 d PD G 1
H3A1 H -0.0489 -0.6365 0.3994 0.230 Uiso 0.50 1 calc PR G 1
H3A2 H -0.0154 -0.6093 0.3432 0.230 Uiso 0.50 1 calc PR G 1
H3A3 H -0.0210 -0.5393 0.3967 0.230 Uiso 0.50 1 calc PR G 1
O3BM O 0.157(3) -0.583(2) 0.3868(14) 0.249(12) Uiso 0.50 1 d PD H 2
H3BM H 0.1679 -0.5619 0.3600 0.373 Uiso 0.50 1 d PR H 2
C3BM C 0.204(3) -0.520(3) 0.4366(16) 0.249(12) Uiso 0.50 1 d PD H 2
H3B1 H 0.1824 -0.5406 0.4697 0.373 Uiso 0.50 1 calc PR H 2
H3B2 H 0.1894 -0.4675 0.4371 0.373 Uiso 0.50 1 calc PR H 2
H3B3 H 0.2719 -0.5096 0.4367 0.373 Uiso 0.50 1 calc PR H 2
O4AM O -0.0546(10) -0.3439(9) 0.4462(6) 0.120(4) Uiso 0.50 1 d PD I 1
H4AM H -0.0240 -0.2949 0.4609 0.180 Uiso 0.50 1 d PR I 1
C4AM C -0.1486(11) -0.3632(15) 0.4640(10) 0.120(4) Uiso 0.50 1 d PD I 1
H4A1 H -0.1615 -0.4130 0.4800 0.180 Uiso 0.50 1 calc PR I 1
H4A2 H -0.1944 -0.3748 0.4319 0.180 Uiso 0.50 1 calc PR I 1
H4A3 H -0.1536 -0.3149 0.4923 0.180 Uiso 0.50 1 calc PR I 1
O4BM O -0.2644(15) -0.4532(15) 0.4316(10) 0.190(7) Uiso 0.50 1 d PD J 2
H4BM H -0.2807 -0.4159 0.4219 0.285 Uiso 0.50 1 d PR J 2
C4BM C -0.1708(18) -0.449(2) 0.4155(15) 0.190(7) Uiso 0.50 1 d PD J 2
H4B1 H -0.1728 -0.4636 0.3747 0.285 Uiso 0.50 1 calc PR J 2
H4B2 H -0.1481 -0.4884 0.4311 0.285 Uiso 0.50 1 calc PR J 2
H4B3 H -0.1284 -0.3912 0.4299 0.285 Uiso 0.50 1 calc PR J 2
O5AM O 0.5786(12) -0.3753(10) 0.2554(6) 0.131(4) Uiso 0.50 1 d PD K 1
H5AM H 0.6125 -0.3295 0.2738 0.197 Uiso 0.50 1 d PR K 1
C5AM C 0.6089(19) -0.3930(16) 0.2000(7) 0.131(4) Uiso 0.50 1 d PD K 1
H5A1 H 0.6189 -0.3431 0.1843 0.197 Uiso 0.50 1 calc PR K 1
H5A2 H 0.5605 -0.4409 0.1760 0.197 Uiso 0.50 1 calc PR K 1
H5A3 H 0.6677 -0.4068 0.2021 0.197 Uiso 0.50 1 calc PR K 1
O5BM O 0.484(2) -0.437(2) 0.2261(13) 0.247(11) Uiso 0.50 1 d PD L 2
H5BM H 0.5392 -0.4187 0.2393 0.371 Uiso 0.50 1 d PR L 2
C5BM C 0.469(4) -0.488(3) 0.1695(15) 0.247(11) Uiso 0.50 1 d PD L 2
H5B1 H 0.4694 -0.5457 0.1703 0.371 Uiso 0.50 1 calc PR L 2
H5B2 H 0.5201 -0.4634 0.1481 0.371 Uiso 0.50 1 calc PR L 2
H5B3 H 0.4089 -0.4908 0.1519 0.371 Uiso 0.50 1 calc PR L 2
O6AM O -0.1277(9) -0.0502(7) -0.0485(5) 0.142(3) Uiso 0.75 1 d PD M 1
H6AM H -0.1726 -0.0452 -0.0314 0.212 Uiso 0.75 1 d PR M 1
C6AM C -0.1544(14) -0.1337(8) -0.0855(6) 0.142(3) Uiso 0.75 1 d PD M 1
H6A1 H -0.1024 -0.1397 -0.1077 0.212 Uiso 0.75 1 calc PR M 1
H6A2 H -0.2099 -0.1414 -0.1105 0.212 Uiso 0.75 1 calc PR M 1
H6A3 H -0.1690 -0.1766 -0.0634 0.212 Uiso 0.75 1 calc PR M 1
O6BM O -0.269(3) -0.316(2) -0.1371(15) 0.151(10) Uiso 0.25 1 d PD N 2
H6BM H -0.2128 -0.3087 -0.1401 0.226 Uiso 0.25 1 d PR N 2
C6BM C -0.323(4) -0.379(3) -0.1848(19) 0.151(10) Uiso 0.25 1 d PD N 2
H6B1 H -0.3090 -0.3593 -0.2189 0.226 Uiso 0.25 1 calc PR N 2
H6B2 H -0.3902 -0.3907 -0.1803 0.226 Uiso 0.25 1 calc PR N 2
H6B3 H -0.3065 -0.4316 -0.1873 0.226 Uiso 0.25 1 calc PR N 2

loop_
_atom_site_aniso_label
_atom_site_aniso_U_11
_atom_site_aniso_U_22
_atom_site_aniso_U_33
_atom_site_aniso_U_23
_atom_site_aniso_U_13
_atom_site_aniso_U_12
O1 0.053(3) 0.051(2) 0.0383(19) 0.0094(17) 0.0017(17) 0.0246(18)
O2 0.057(3) 0.053(2) 0.0389(19) 0.0161(17) -0.0009(17) 0.0179(19)
O3 0.056(3) 0.062(2) 0.055(2) 0.027(2) 0.0180(19) 0.032(2)
O4 0.047(3) 0.063(2) 0.056(2) 0.0226(19) 0.0112(18) 0.025(2)
O5 0.066(4) 0.091(4) 0.116(4) -0.012(3) 0.000(3) 0.049(3)
O6 0.056(3) 0.061(2) 0.047(2) 0.0145(19) -0.0147(19) 0.012(2)
O9 0.055(3) 0.037(2) 0.057(2) 0.0061(17) -0.020(2) 0.0117(17)
O10 0.072(4) 0.025(2) 0.161(5) 0.009(2) -0.065(3) 0.010(2)
O11 0.059(3) 0.033(2) 0.130(4) 0.017(2) -0.042(3) -0.003(2)
N1 0.053(3) 0.050(3) 0.044(2) 0.013(2) 0.015(2) 0.025(2)
N2 0.053(3) 0.056(3) 0.043(2) 0.020(2) 0.014(2) 0.024(2)
N3 0.051(4) 0.081(4) 0.046(3) 0.025(2) 0.010(2) 0.033(3)
N4 0.042(3) 0.069(3) 0.047(3) 0.013(2) 0.007(2) 0.027(2)
N5 0.040(3) 0.036(2) 0.064(3) 0.007(2) -0.013(2) 0.0110(19)
N6 0.048(3) 0.053(3) 0.032(2) 0.0069(19) -0.0055(19) 0.012(2)
N8 0.060(3) 0.027(2) 0.050(3) 0.0000(18) -0.018(2) 0.016(2)
C1 0.036(3) 0.049(3) 0.035(3) -0.001(2) 0.001(2) 0.014(2)
C2 0.035(3) 0.059(3) 0.042(3) 0.001(2) 0.005(2) 0.020(3)
C9 0.039(4) 0.056(4) 0.068(4) -0.001(3) 0.012(3) 0.018(3)
C10 0.050(5) 0.064(4) 0.079(4) 0.006(3) 0.005(3) 0.032(3)
C11 0.060(6) 0.096(6) 0.135(7) 0.048(6) 0.030(5) 0.050(5)
C12 0.078(8) 0.063(5) 0.224(13) 0.025(7) 0.052(8) 0.044(5)
C13 0.072(8) 0.074(6) 0.201(12) -0.041(7) 0.017(7) 0.032(5)
C14 0.045(5) 0.077(5) 0.115(6) -0.029(4) 0.013(4) 0.021(4)
C15 0.042(4) 0.062(4) 0.043(3) 0.014(3) 0.001(2) 0.019(3)
C16 0.052(4) 0.062(4) 0.054(3) 0.009(3) 0.005(3) 0.010(3)
C17 0.070(6) 0.068(5) 0.079(5) 0.014(4) -0.002(4) 0.006(4)
C18 0.052(5) 0.099(6) 0.094(6) 0.039(5) 0.002(4) 0.007(4)
C19 0.049(5) 0.117(7) 0.082(5) 0.042(5) 0.017(4) 0.024(4)
C20 0.045(4) 0.086(5) 0.055(4) 0.015(3) 0.011(3) 0.026(3)
C21 0.050(4) 0.045(3) 0.046(3) 0.004(2) 0.004(2) 0.021(3)
C22 0.050(4) 0.050(3) 0.042(3) 0.008(2) 0.007(2) 0.018(3)
C23 0.039(3) 0.056(3) 0.033(3) 0.007(2) -0.003(2) 0.012(3)
C24 0.041(4) 0.050(3) 0.039(3) 0.008(2) -0.001(2) 0.017(2)
C25 0.037(3) 0.050(3) 0.039(3) 0.006(2) 0.001(2) 0.017(2)
C26 0.040(4) 0.058(3) 0.042(3) 0.013(2) -0.002(2) 0.019(3)
C27 0.059(5) 0.068(4) 0.055(3) 0.014(3) 0.013(3) 0.033(3)
C28 0.063(5) 0.063(4) 0.072(4) 0.025(3) 0.014(3) 0.038(3)
C29 0.055(4) 0.067(4) 0.047(3) 0.019(3) 0.005(3) 0.029(3)
C30 0.038(4) 0.059(3) 0.037(3) 0.010(2) -0.001(2) 0.015(3)
C31 0.044(4) 0.088(5) 0.041(3) 0.024(3) 0.007(3) 0.022(3)
C32 0.042(4) 0.082(4) 0.048(3) 0.021(3) 0.009(3) 0.025(3)
C33 0.052(4) 0.063(4) 0.051(3) 0.016(3) 0.008(3) 0.034(3)
C34 0.050(4) 0.050(3) 0.048(3) 0.006(2) 0.004(3) 0.024(3)
C35 0.049(4) 0.040(3) 0.051(3) 0.007(2) 0.004(3) 0.016(3)
C36 0.053(5) 0.055(4) 0.072(4) 0.022(3) 0.002(3) 0.017(3)
C37 0.053(5) 0.054(4) 0.097(5) 0.024(4) 0.015(4) 0.018(3)
C38 0.075(6) 0.054(4) 0.069(4) 0.015(3) 0.021(4) 0.012(3)
C39 0.075(6) 0.073(4) 0.052(4) 0.010(3) 0.002(3) 0.004(4)
C40 0.052(4) 0.064(4) 0.054(3) 0.011(3) -0.002(3) 0.012(3)
C41 0.041(4) 0.055(3) 0.044(3) 0.012(2) -0.004(2) 0.018(3)
C42 0.059(4) 0.070(4) 0.043(3) 0.012(3) -0.001(3) 0.030(3)
C43 0.068(5) 0.072(4) 0.042(3) 0.018(3) -0.003(3) 0.023(3)
C44 0.062(5) 0.062(4) 0.057(4) 0.018(3) -0.009(3) 0.026(3)
C45 0.036(4) 0.057(4) 0.072(4) 0.014(3) -0.001(3) 0.020(3)
C46 0.041(4) 0.048(3) 0.057(3) 0.011(3) 0.002(3) 0.017(3)
C47 0.076(5) 0.058(4) 0.056(4) -0.001(3) 0.007(3) 0.022(3)
C48 0.108(7) 0.059(4) 0.080(5) -0.001(4) 0.017(5) 0.033(4)
C49 0.138(10) 0.056(5) 0.132(9) -0.002(5) 0.033(7) 0.036(5)
C50 0.157(12) 0.084(7) 0.120(9) -0.037(6) -0.017(8) 0.035(7)
C51 0.143(11) 0.092(7) 0.106(7) -0.036(6) -0.041(7) 0.038(7)
C52 0.097(7) 0.067(5) 0.085(5) -0.012(4) -0.028(5) 0.023(4)
C53 0.037(3) 0.034(3) 0.053(3) 0.008(2) -0.007(2) 0.009(2)
C54 0.040(4) 0.051(3) 0.058(3) -0.007(3) -0.006(3) 0.013(3)
C55 0.044(4) 0.055(3) 0.039(3) -0.006(2) -0.007(2) 0.010(3)
C56 0.037(3) 0.039(3) 0.039(3) 0.009(2) -0.007(2) 0.006(2)
C57 0.042(3) 0.047(3) 0.037(3) 0.011(2) -0.001(2) 0.014(2)
C58 0.046(4) 0.042(3) 0.040(3) 0.013(2) -0.005(2) 0.016(2)
C59 0.051(5) 0.106(6) 0.082(5) -0.037(4) -0.009(4) 0.031(4)
C60 0.059(4) 0.074(4) 0.041(3) 0.011(3) -0.007(3) 0.025(3)
C61 0.034(3) 0.052(3) 0.042(3) 0.016(2) -0.002(2) 0.008(2)
C62 0.049(4) 0.068(4) 0.044(3) 0.010(3) -0.011(3) -0.003(3)
C66 0.036(4) 0.070(4) 0.064(4) 0.027(3) 0.006(3) 0.001(3)
C62B 0.049(4) 0.068(4) 0.044(3) 0.010(3) -0.011(3) -0.003(3)
C66B 0.036(4) 0.070(4) 0.064(4) 0.027(3) 0.006(3) 0.001(3)
C67 0.032(3) 0.056(3) 0.037(3) 0.017(2) -0.003(2) 0.013(2)
C68 0.032(3) 0.059(3) 0.042(3) 0.019(2) 0.000(2) 0.010(2)
C69 0.034(3) 0.054(3) 0.036(3) 0.013(2) -0.002(2) 0.016(2)
C70 0.037(3) 0.046(3) 0.036(3) 0.012(2) -0.007(2) 0.008(2)
C71 0.035(3) 0.056(3) 0.041(3) 0.019(2) 0.001(2) 0.011(2)
C72 0.038(4) 0.058(3) 0.047(3) 0.018(3) 0.005(2) 0.020(3)
C73 0.059(5) 0.077(4) 0.054(4) 0.018(3) 0.015(3) 0.026(3)
C74 0.046(4) 0.060(4) 0.061(4) 0.028(3) 0.010(3) 0.012(3)
C75 0.045(4) 0.052(3) 0.037(3) 0.010(2) -0.004(2) 0.017(3)
C84 0.075(5) 0.028(3) 0.095(5) 0.002(3) -0.045(4) 0.014(3)
C85 0.061(5) 0.036(3) 0.109(6) -0.012(3) -0.037(4) 0.017(3)
C86 0.057(5) 0.037(3) 0.088(5) -0.005(3) -0.029(4) 0.016(3)
C87 0.056(4) 0.023(2) 0.074(4) 0.001(2) -0.023(3) 0.011(2)
C88 0.067(5) 0.039(3) 0.083(5) 0.018(3) -0.020(4) 0.015(3)
C89 0.076(6) 0.040(3) 0.096(5) 0.026(3) -0.021(4) 0.016(3)
C90 0.081(7) 0.115(7) 0.120(7) -0.034(6) -0.047(6) 0.051(6)
C91 0.109(8) 0.113(7) 0.102(7) 0.059(6) -0.014(6) 0.028(6)
C92 0.055(4) 0.024(2) 0.070(4) -0.005(2) -0.022(3) 0.012(2)
C93 0.067(5) 0.023(3) 0.114(6) 0.006(3) -0.037(4) 0.002(3)
C94 0.061(5) 0.042(3) 0.112(6) -0.003(4) -0.040(4) 0.000(3)
C95 0.087(6) 0.054(4) 0.101(6) -0.029(4) -0.057(5) 0.022(4)
C96 0.088(6) 0.051(4) 0.075(4) -0.020(3) -0.039(4) 0.030(4)
C97 0.073(5) 0.039(3) 0.074(4) -0.013(3) -0.028(3) 0.027(3)
C98 0.044(4) 0.027(2) 0.053(3) -0.001(2) -0.019(3) 0.010(2)
C99 0.049(4) 0.032(3) 0.052(3) 0.001(2) -0.006(3) 0.016(2)
C100 0.054(4) 0.028(2) 0.046(3) 0.003(2) -0.011(3) 0.010(2)
C101 0.050(4) 0.025(2) 0.044(3) 0.001(2) -0.013(2) 0.015(2)
C102 0.044(4) 0.033(3) 0.046(3) -0.002(2) -0.012(2) 0.015(2)
C103 0.039(3) 0.030(2) 0.054(3) 0.005(2) -0.011(2) 0.008(2)
C104 0.059(5) 0.041(3) 0.085(5) 0.012(3) 0.000(3) 0.000(3)
C105 0.052(4) 0.053(4) 0.077(4) -0.005(3) -0.012(3) 0.023(3)
C106 0.036(3) 0.029(2) 0.059(3) 0.006(2) -0.008(3) 0.010(2)
C107 0.041(4) 0.029(3) 0.061(3) 0.008(2) -0.009(3) 0.012(2)
C108 0.043(4) 0.027(3) 0.079(4) 0.010(3) -0.023(3) 0.007(2)
C109 0.053(4) 0.026(3) 0.101(5) 0.014(3) -0.023(3) 0.013(2)
C110 0.043(4) 0.023(2) 0.090(4) 0.007(3) -0.019(3) 0.006(2)
C111 0.037(3) 0.028(3) 0.070(4) 0.007(2) -0.013(3) 0.009(2)
C112 0.042(4) 0.031(3) 0.062(3) 0.009(2) -0.010(3) 0.016(2)
C113 0.099(7) 0.027(3) 0.226(11) 0.021(5) -0.084(7) 0.015(4)
C114 0.040(4) 0.031(3) 0.071(4) 0.002(2) -0.014(3) 0.009(2)
O1M 0.281(12) 0.124(6) 0.096(5) 0.052(4) 0.087(6) 0.113(7)
C1M 0.064(6) 0.141(8) 0.083(5) 0.055(6) -0.005(4) 0.021(5)

loop_
_atom_type_symbol
_atom_type_description
_atom_type_scat_dispersion_real
_atom_type_scat_dispersion_imag
_atom_type_scat_source
C C 0.0033 0.0016 'International Tables Vol C Tables 4.2.6.8 and 6.1.1.4'
H H 0.0000 0.0000 'International Tables Vol C Tables 4.2.6.8 and 6.1.1.4'
N N 0.0061 0.0033 'International Tables Vol C Tables 4.2.6.8 and 6.1.1.4'
O O 0.0106 0.0060 'International Tables Vol C Tables 4.2.6.8 and 6.1.1.4'

loop_
_geom_angle_atom_site_label_1
_geom_angle_atom_site_label_2
_geom_angle_atom_site_label_3
_geom_angle
_geom_angle_site_symmetry_1
_geom_angle_site_symmetry_3
_geom_angle_publ_flag
C80A O7A C82A 112.6(11) . . ?
C82B O7B C80B 119(2) . . ?
C109 O10 C113 117.2(4) . . ?
C1 N1 C21 122.6(5) . . ?
C23 N2 C22 122.4(4) . . ?
C30 N3 C31 123.2(5) . . ?
C33 N4 C32 123.8(5) . . ?
C114 N5 C53 123.5(5) . . ?
C75 N6 C70 123.9(4) . . ?
C83A N7A C84 120.7(10) . . ?
C83B N7B C84 131.5(8) . . ?
C106 N8 C101 124.4(4) . . ?
O1 C1 N1 121.1(5) . . ?
O1 C1 C2 123.5(5) . . ?
N1 C1 C2 115.4(5) . . ?
C3A C2 C1 103.5(5) . . ?
C3A C2 C9 106.0(5) . . ?
C1 C2 C9 109.1(4) . . ?
C3A C2 C15 121.6(5) . . ?
C1 C2 C15 110.7(4) . . ?
C9 C2 C15 105.5(4) . . ?
C3A C2 C3B 16.8(4) . . ?
C1 C2 C3B 104.9(5) . . ?
C9 C2 C3B 120.1(5) . . ?
C15 C2 C3B 106.6(5) . . ?
C4A C3A C8A 120.0 . . ?
C4A C3A C2 118.0(5) . . ?
C8A C3A C2 121.8(5) . . ?
C3A C4A C5A 120.0 . . ?
C6A C5A C4A 120.0 . . ?
C5A C6A C7A 120.0 . . ?
C8A C7A C6A 120.0 . . ?
C7A C8A C3A 120.0 . . ?
C4B C3B C8B 120.0 . . ?
C4B C3B C2 128.1(5) . . ?
C8B C3B C2 111.8(5) . . ?
C3B C4B C5B 120.0 . . ?
C6B C5B C4B 120.0 . . ?
C5B C6B C7B 120.0 . . ?
C8B C7B C6B 120.0 . . ?
C7B C8B C3B 120.0 . . ?
C10 C9 C14 120.0 . . ?
C10 C9 C2 117.9(3) . . ?
C14 C9 C2 122.0(3) . . ?
C9 C10 C11 120.0 . . ?
C10 C11 C12 120.0 . . ?
C13 C12 C11 120.0 . . ?
C14 C13 C12 120.0 . . ?
C13 C14 C9 120.0 . . ?
C16 C15 C20 120.0 . . ?
C16 C15 C2 122.8(3) . . ?
C20 C15 C2 117.1(3) . . ?
C17 C16 C15 120.0 . . ?
C18 C17 C16 120.0 . . ?
C17 C18 C19 120.0 . . ?
C20 C19 C18 120.0 . . ?
C19 C20 C15 120.0 . . ?
N1 C21 C22 111.0(5) . . ?
N2 C22 C21 111.4(5) . . ?
O2 C23 N2 121.4(5) . . ?
O2 C23 C24 119.9(5) . . ?
N2 C23 C24 118.7(4) . . ?
C25 C24 C29 120.0 . . ?
C25 C24 C23 124.7(3) . . ?
C29 C24 C23 115.3(3) . . ?
O3 C25 C24 119.7(3) . . ?
O3 C25 C26 120.3(3) . . ?
C24 C25 C26 120.0 . . ?
C25 C26 C27 120.0 . . ?
C25 C26 C30 119.0(3) . . ?
C27 C26 C30 120.9(3) . . ?
C28 C27 C26 120.0 . . ?
C27 C28 C29 120.0 . . ?
C28 C29 C24 120.0 . . ?
O4 C30 N3 121.4(5) . . ?
O4 C30 C26 119.2(5) . . ?
N3 C30 C26 119.4(5) . . ?
N3 C31 C32 111.7(5) . . ?
N4 C32 C31 112.1(5) . . ?
O5 C33 N4 121.8(6) . . ?
O5 C33 C34 122.3(6) . . ?
N4 C33 C34 115.8(5) . . ?
C33 C34 C35 109.5(4) . . ?
C33 C34 C41 106.0(4) . . ?
C35 C34 C41 113.6(4) . . ?
C33 C34 C47 111.7(5) . . ?
C35 C34 C47 105.6(4) . . ?
C41 C34 C47 110.6(4) . . ?
C36 C35 C40 120.0 . . ?
C36 C35 C34 117.9(3) . . ?
C40 C35 C34 122.1(3) . . ?
C37 C36 C35 120.0 . . ?
C36 C37 C38 120.0 . . ?
C37 C38 C39 120.0 . . ?
C40 C39 C38 120.0 . . ?
C39 C40 C35 120.0 . . ?
C42 C41 C46 120.0 . . ?
C42 C41 C34 116.7(3) . . ?
C46 C41 C34 123.3(3) . . ?
C43 C42 C41 120.0 . . ?
C42 C43 C44 120.0 . . ?
C45 C44 C43 120.0 . . ?
C44 C45 C46 120.0 . . ?
C45 C46 C41 120.0 . . ?
C48 C47 C52 120.0 . . ?
C48 C47 C34 118.4(4) . . ?
C52 C47 C34 121.5(4) . . ?
C49 C48 C47 120.0 . . ?
C48 C49 C50 120.0 . . ?
C51 C50 C49 120.0 . . ?
C50 C51 C52 120.0 . . ?
C51 C52 C47 120.0 . . ?
C54 C53 C58 120.0 . . ?
C54 C53 N5 121.5(3) . . ?
C58 C53 N5 118.4(3) . . ?
C55 C54 C53 120.0 . . ?
C55 C54 C59 118.6(4) . . ?
C53 C54 C59 121.3(4) . . ?
C54 C55 C56 120.0 . . ?
C55 C56 C57 120.0 . . ?
C55 C56 C61 122.2(3) . . ?
C57 C56 C61 117.7(3) . . ?
C58 C57 C56 120.0 . . ?
C57 C58 C53 120.0 . . ?
C57 C58 C60 120.2(3) . . ?
C53 C58 C60 119.8(3) . . ?
C62 C61 C66 106.7(5) . . ?
C62 C61 C56 112.1(5) . . ?
C66 C61 C56 109.0(4) . . ?
C62 C61 C67 110.3(4) . . ?
C66 C61 C67 113.5(5) . . ?
C56 C61 C67 105.4(4) . . ?
C63A C62 C61 116.3(7) . . ?
C62 C63A C64A 112.7(8) . . ?
C63A C64A C65A 110.6(9) . . ?
C66 C65A C64A 114.5(9) . . ?
C65A C66 C61 116.5(6) . . ?
C63B C64B C65B 110.7(18) . . ?
C68 C67 C72 120.0 . . ?
C68 C67 C61 123.2(3) . . ?
C72 C67 C61 116.6(3) . . ?
C67 C68 C69 120.0 . . ?
C68 C69 C70 120.0 . . ?
C68 C69 C73 120.8(3) . . ?
C70 C69 C73 119.2(3) . . ?
C71 C70 C69 120.0 . . ?
C71 C70 N6 119.3(3) . . ?
C69 C70 N6 120.5(3) . . ?
C70 C71 C72 120.0 . . ?
C70 C71 C74 121.0(3) . . ?
C72 C71 C74 118.9(3) . . ?
C71 C72 C67 120.0 . . ?
O6 C75 N6 123.4(5) . . ?
O6 C75 C76A 125.8(5) . . ?
N6 C75 C76A 110.4(5) . . ?
O6 C75 C76B 117.7(5) . . ?
N6 C75 C76B 118.1(5) . . ?
C76A C75 C76B 17.3(5) . . ?
C77A C76A C81A 120.0 . . ?
C77A C76A C75 120.1(5) . . ?
C81A C76A C75 119.9(5) . . ?
C78A C77A C76A 120.0 . . ?
C77A C78A C79A 120.0 . . ?
C77A C78A C83A 120.1(6) . . ?
C79A C78A C83A 119.9(6) . . ?
C80A C79A C78A 120.0 . . ?
O7A C80A C79A 125.2(8) . . ?
O7A C80A C81A 114.8(8) . . ?
C79A C80A C81A 120.0 . . ?
C80A C81A C76A 120.0 . . ?
O8A C83A N7A 122.2(12) . . ?
O8A C83A C78A 121.9(10) . . ?
N7A C83A C78A 115.9(10) . . ?
C77B C76B C81B 120.0 . . ?
C77B C76B C75 120.6(5) . . ?
C81B C76B C75 119.2(5) . . ?
C78B C77B C76B 120.0 . . ?
C79B C78B C77B 120.0 . . ?
C79B C78B C83B 120.0(6) . . ?
C77B C78B C83B 120.0(6) . . ?
C78B C79B C80B 120.0 . . ?
C81B C80B C79B 120.0 . . ?
C81B C80B O7B 124.7(9) . . ?
C79B C80B O7B 115.1(9) . . ?
C80B C81B C76B 120.0 . . ?
O8B C83B N7B 121.2(10) . . ?
O8B C83B C78B 123.4(9) . . ?
N7B C83B C78B 115.4(9) . . ?
C85 C84 C89 120.0 . . ?
C85 C84 N7A 107.0(6) . . ?
C89 C84 N7A 132.1(5) . . ?
C85 C84 N7B 129.3(5) . . ?
C89 C84 N7B 110.3(5) . . ?
N7A C84 N7B 22.4(5) . . ?
C86 C85 C84 120.0 . . ?
C86 C85 C90 119.3(5) . . ?
C84 C85 C90 120.7(5) . . ?
C85 C86 C87 120.0 . . ?
C88 C87 C86 120.0 . . ?
C88 C87 C92 118.2(4) . . ?
C86 C87 C92 121.3(4) . . ?
C87 C88 C89 120.0 . . ?
C88 C89 C84 120.0 . . ?
C88 C89 C91 119.6(5) . . ?
C84 C89 C91 120.4(5) . . ?
C97 C92 C93 108.1(5) . . ?
C97 C92 C98 110.2(5) . . ?
C93 C92 C98 113.6(5) . . ?
C97 C92 C87 111.4(5) . . ?
C93 C92 C87 108.7(5) . . ?
C98 C92 C87 104.8(4) . . ?
C92 C93 C94 113.1(6) . . ?
C95 C94 C93 113.5(7) . . ?
C96 C95 C94 110.6(5) . . ?
C95 C96 C97 112.1(7) . . ?
C96 C97 C92 111.6(6) . . ?
C99 C98 C103 120.0 . . ?
C99 C98 C92 117.3(3) . . ?
C103 C98 C92 122.6(3) . . ?
C98 C99 C100 120.0 . . ?
C101 C100 C99 120.0 . . ?
C101 C100 C104 120.6(3) . . ?
C99 C100 C104 119.4(3) . . ?
C102 C101 C100 120.0 . . ?
C102 C101 N8 121.5(3) . . ?
C100 C101 N8 118.3(3) . . ?
C101 C102 C103 120.0 . . ?
C101 C102 C105 121.4(3) . . ?
C103 C102 C105 118.6(3) . . ?
C102 C103 C98 120.0 . . ?
O9 C106 N8 122.7(4) . . ?
O9 C106 C107 123.2(4) . . ?
N8 C106 C107 114.1(4) . . ?
C108 C107 C112 120.0 . . ?
C108 C107 C106 119.3(3) . . ?
C112 C107 C106 120.7(3) . . ?
C107 C108 C109 120.0 . . ?
O10 C109 C108 114.9(3) . . ?
O10 C109 C110 125.1(3) . . ?
C108 C109 C110 120.0 . . ?
C111 C110 C109 120.0 . . ?
C112 C111 C110 120.0 . . ?
C112 C111 C114 119.3(3) . . ?
C110 C111 C114 120.7(3) . . ?
C111 C112 C107 120.0 . . ?
O11 C114 N5 121.5(5) . . ?
O11 C114 C111 122.0(5) . . ?
N5 C114 C111 116.4(4) . . ?

loop_
_geom_bond_atom_site_label_1
_geom_bond_atom_site_label_2
_geom_bond_distance
_geom_bond_site_symmetry_2
_geom_bond_publ_flag
O1 C1 1.237(6) . ?
O2 C23 1.251(6) . ?
O3 C25 1.354(4) . ?
O4 C30 1.254(7) . ?
O5 C33 1.217(8) . ?
O6 C75 1.223(6) . ?
O7A C80A 1.376(15) . ?
O7A C82A 1.68(2) . ?
O8A C83A 1.266(15) . ?
O7B C82B 1.39(5) . ?
O7B C80B 1.398(17) . ?
O8B C83B 1.227(13) . ?
O9 C106 1.229(6) . ?
O10 C109 1.355(4) . ?
O10 C113 1.433(8) . ?
O11 C114 1.231(7) . ?
N1 C1 1.342(7) . ?
N1 C21 1.445(7) . ?
N2 C23 1.337(7) . ?
N2 C22 1.457(7) . ?
N3 C30 1.325(8) . ?
N3 C31 1.468(7) . ?
N4 C33 1.340(8) . ?
N4 C32 1.456(8) . ?
N5 C114 1.359(7) . ?
N5 C53 1.433(5) . ?
N6 C75 1.361(7) . ?
N6 C70 1.433(5) . ?
N7A C83A 1.300(15) . ?
N7A C84 1.464(11) . ?
N7B C83B 1.372(14) . ?
N7B C84 1.472(10) . ?
N8 C106 1.353(6) . ?
N8 C101 1.425(4) . ?
C1 C2 1.553(8) . ?
C2 C3A 1.536(7) . ?
C2 C9 1.557(7) . ?
C2 C15 1.565(7) . ?
C2 C3B 1.615(7) . ?
C3A C4A 1.3900 . ?
C3A C8A 1.3900 . ?
C4A C5A 1.3900 . ?
C5A C6A 1.3900 . ?
C6A C7A 1.3900 . ?
C7A C8A 1.3900 . ?
C3B C4B 1.3900 . ?
C3B C8B 1.3900 . ?
C4B C5B 1.3900 . ?
C5B C6B 1.3900 . ?
C6B C7B 1.3900 . ?
C7B C8B 1.3900 . ?
C9 C10 1.3900 . ?
C9 C14 1.3900 . ?
C10 C11 1.3900 . ?
C11 C12 1.3900 . ?
C12 C13 1.3900 . ?
C13 C14 1.3900 . ?
C15 C16 1.3900 . ?
C15 C20 1.3900 . ?
C16 C17 1.3900 . ?
C17 C18 1.3900 . ?
C18 C19 1.3900 . ?
C19 C20 1.3900 . ?
C21 C22 1.530(8) . ?
C23 C24 1.512(6) . ?
C24 C25 1.3900 . ?
C24 C29 1.3900 . ?
C25 C26 1.3900 . ?
C26 C27 1.3900 . ?
C26 C30 1.502(6) . ?
C27 C28 1.3900 . ?
C28 C29 1.3900 . ?
C31 C32 1.520(8) . ?
C33 C34 1.553(9) . ?
C34 C35 1.553(6) . ?
C34 C41 1.564(6) . ?
C34 C47 1.565(6) . ?
C35 C36 1.3900 . ?
C35 C40 1.3900 . ?
C36 C37 1.3900 . ?
C37 C38 1.3900 . ?
C38 C39 1.3900 . ?
C39 C40 1.3900 . ?
C41 C42 1.3900 . ?
C41 C46 1.3900 . ?
C42 C43 1.3900 . ?
C43 C44 1.3900 . ?
C44 C45 1.3900 . ?
C45 C46 1.3900 . ?
C47 C48 1.3900 . ?
C47 C52 1.3900 . ?
C48 C49 1.3900 . ?
C49 C50 1.3900 . ?
C50 C51 1.3900 . ?
C51 C52 1.3900 . ?
C53 C54 1.3900 . ?
C53 C58 1.3900 . ?
C54 C55 1.3900 . ?
C54 C59 1.517(8) . ?
C55 C56 1.3900 . ?
C56 C57 1.3900 . ?
C56 C61 1.559(6) . ?
C57 C58 1.3900 . ?
C58 C60 1.517(6) . ?
C61 C62 1.552(8) . ?
C61 C66 1.553(8) . ?
C61 C67 1.561(6) . ?
C62 C63A 1.460(12) . ?
C63A C64A 1.481(15) . ?
C64A C65A 1.535(14) . ?
C65A C66 1.461(12) . ?
C63B C64B 1.49(3) . ?
C64B C65B 1.53(3) . ?
C67 C68 1.3900 . ?
C67 C72 1.3900 . ?
C68 C69 1.3900 . ?
C69 C70 1.3900 . ?
C69 C73 1.518(7) . ?
C70 C71 1.3900 . ?
C71 C72 1.3900 . ?
C71 C74 1.535(6) . ?
C75 C76A 1.470(8) . ?
C75 C76B 1.501(8) . ?
C76A C77A 1.3900 . ?
C76A C81A 1.3900 . ?
C77A C78A 1.3900 . ?
C78A C79A 1.3900 . ?
C78A C83A 1.505(13) . ?
C79A C80A 1.3900 . ?
C80A C81A 1.3900 . ?
C76B C77B 1.3900 . ?
C76B C81B 1.3900 . ?
C77B C78B 1.3900 . ?
C78B C79B 1.3900 . ?
C78B C83B 1.489(12) . ?
C79B C80B 1.3900 . ?
C80B C81B 1.3900 . ?
C84 C85 1.3900 . ?
C84 C89 1.3900 . ?
C85 C86 1.3900 . ?
C85 C90 1.525(11) . ?
C86 C87 1.3900 . ?
C87 C88 1.3900 . ?
C87 C92 1.579(6) . ?
C88 C89 1.3900 . ?
C89 C91 1.534(10) . ?
C92 C97 1.544(10) . ?
C92 C93 1.548(10) . ?
C92 C98 1.557(5) . ?
C93 C94 1.562(9) . ?
C94 C95 1.514(13) . ?
C95 C96 1.484(12) . ?
C96 C97 1.537(9) . ?
C98 C99 1.3900 . ?
C98 C103 1.3900 . ?
C99 C100 1.3900 . ?
C100 C101 1.3900 . ?
C100 C104 1.517(7) . ?
C101 C102 1.3900 . ?
C102 C103 1.3900 . ?
C102 C105 1.525(7) . ?
C106 C107 1.499(5) . ?
C107 C108 1.3900 . ?
C107 C112 1.3900 . ?
C108 C109 1.3900 . ?
C109 C110 1.3900 . ?
C110 C111 1.3900 . ?
C111 C112 1.3900 . ?
C111 C114 1.489(6) . ?
O1M C1M 1.238(11) . ?
O2AM C2AM 1.4502(10) . ?
O2BM C2BM 1.4501(10) . ?
O3AM C3AM 1.4497(10) . ?
O3BM C3BM 1.4500(10) . ?
O4AM C4AM 1.4499(10) . ?
O4BM C4BM 1.4501(10) . ?
O5AM C5AM 1.4501(10) . ?
O5BM C5BM 1.4501(10) . ?
O6AM C6AM 1.4502(10) . ?
O6BM C6BM 1.4500(10) . ?

loop_
_geom_torsion_atom_site_label_1
_geom_torsion_atom_site_label_2
_geom_torsion_atom_site_label_3
_geom_torsion_atom_site_label_4
_geom_torsion
_geom_torsion_site_symmetry_1
_geom_torsion_site_symmetry_2
_geom_torsion_site_symmetry_3
_geom_torsion_site_symmetry_4
_geom_torsion_publ_flag
C21 N1 C1 O1 -3.0(8) . . . . ?
C21 N1 C1 C2 177.0(5) . . . . ?
O1 C1 C2 C3A -117.6(6) . . . . ?
N1 C1 C2 C3A 62.4(6) . . . . ?
O1 C1 C2 C9 -5.1(7) . . . . ?
N1 C1 C2 C9 175.0(4) . . . . ?
O1 C1 C2 C15 110.5(6) . . . . ?
N1 C1 C2 C15 -69.4(6) . . . . ?
O1 C1 C2 C3B -134.9(6) . . . . ?
N1 C1 C2 C3B 45.1(6) . . . . ?
C1 C2 C3A C4A -124.0(5) . . . . ?
C9 C2 C3A C4A 121.3(5) . . . . ?
C15 C2 C3A C4A 1.1(8) . . . . ?
C3B C2 C3A C4A -27.2(15) . . . . ?
C1 C2 C3A C8A 51.3(7) . . . . ?
C9 C2 C3A C8A -63.5(6) . . . . ?
C15 C2 C3A C8A 176.3(5) . . . . ?
C3B C2 C3A C8A 148(2) . . . . ?
C8A C3A C4A C5A 0.0 . . . . ?
C2 C3A C4A C5A 175.3(7) . . . . ?
C3A C4A C5A C6A 0.0 . . . . ?
C4A C5A C6A C7A 0.0 . . . . ?
C5A C6A C7A C8A 0.0 . . . . ?
C6A C7A C8A C3A 0.0 . . . . ?
C4A C3A C8A C7A 0.0 . . . . ?
C2 C3A C8A C7A -175.1(7) . . . . ?
C3A C2 C3B C4B 152(2) . . . . ?
C1 C2 C3B C4B -120.3(6) . . . . ?
C9 C2 C3B C4B 116.7(6) . . . . ?
C15 C2 C3B C4B -2.9(7) . . . . ?
C3A C2 C3B C8B -25.3(16) . . . . ?
C1 C2 C3B C8B 62.3(6) . . . . ?
C9 C2 C3B C8B -60.8(7) . . . . ?
C15 C2 C3B C8B 179.7(4) . . . . ?
C8B C3B C4B C5B 0.0 . . . . ?
C2 C3B C4B C5B -177.3(8) . . . . ?
C3B C4B C5B C6B 0.0 . . . . ?
C4B C5B C6B C7B 0.0 . . . . ?
C5B C6B C7B C8B 0.0 . . . . ?
C6B C7B C8B C3B 0.0 . . . . ?
C4B C3B C8B C7B 0.0 . . . . ?
C2 C3B C8B C7B 177.7(7) . . . . ?
C3A C2 C9 C10 174.7(4) . . . . ?
C1 C2 C9 C10 63.8(5) . . . . ?
C15 C2 C9 C10 -55.2(5) . . . . ?
C3B C2 C9 C10 -175.3(5) . . . . ?
C3A C2 C9 C14 -2.0(6) . . . . ?
C1 C2 C9 C14 -112.9(4) . . . . ?
C15 C2 C9 C14 128.2(4) . . . . ?
C3B C2 C9 C14 8.1(7) . . . . ?
C14 C9 C10 C11 0.0 . . . . ?
C2 C9 C10 C11 -176.7(5) . . . . ?
C9 C10 C11 C12 0.0 . . . . ?
C10 C11 C12 C13 0.0 . . . . ?
C11 C12 C13 C14 0.0 . . . . ?
C12 C13 C14 C9 0.0 . . . . ?
C10 C9 C14 C13 0.0 . . . . ?
C2 C9 C14 C13 176.6(5) . . . . ?
C3A C2 C15 C16 -121.8(5) . . . . ?
C1 C2 C15 C16 -0.1(6) . . . . ?
C9 C2 C15 C16 117.8(4) . . . . ?
C3B C2 C15 C16 -113.6(5) . . . . ?
C3A C2 C15 C20 60.1(6) . . . . ?
C1 C2 C15 C20 -178.2(3) . . . . ?
C9 C2 C15 C20 -60.4(4) . . . . ?
C3B C2 C15 C20 68.3(5) . . . . ?
C20 C15 C16 C17 0.0 . . . . ?
C2 C15 C16 C17 -178.1(4) . . . . ?
C15 C16 C17 C18 0.0 . . . . ?
C16 C17 C18 C19 0.0 . . . . ?
C17 C18 C19 C20 0.0 . . . . ?
C18 C19 C20 C15 0.0 . . . . ?
C16 C15 C20 C19 0.0 . . . . ?
C2 C15 C20 C19 178.2(4) . . . . ?
C1 N1 C21 C22 84.1(7) . . . . ?
C23 N2 C22 C21 -80.5(7) . . . . ?
N1 C21 C22 N2 -175.4(4) . . . . ?
C22 N2 C23 O2 1.9(8) . . . . ?
C22 N2 C23 C24 -176.8(5) . . . . ?
O2 C23 C24 C25 178.8(4) . . . . ?
N2 C23 C24 C25 -2.5(6) . . . . ?
O2 C23 C24 C29 -2.7(6) . . . . ?
N2 C23 C24 C29 176.0(4) . . . . ?
C29 C24 C25 O3 176.9(4) . . . . ?
C23 C24 C25 O3 -4.7(5) . . . . ?
C29 C24 C25 C26 0.0 . . . . ?
C23 C24 C25 C26 178.4(4) . . . . ?
O3 C25 C26 C27 -176.9(4) . . . . ?
C24 C25 C26 C27 0.0 . . . . ?
O3 C25 C26 C30 6.7(5) . . . . ?
C24 C25 C26 C30 -176.4(4) . . . . ?
C25 C26 C27 C28 0.0 . . . . ?
C30 C26 C27 C28 176.4(4) . . . . ?
C26 C27 C28 C29 0.0 . . . . ?
C27 C28 C29 C24 0.0 . . . . ?
C25 C24 C29 C28 0.0 . . . . ?
C23 C24 C29 C28 -178.5(4) . . . . ?
C31 N3 C30 O4 2.7(9) . . . . ?
C31 N3 C30 C26 -177.1(5) . . . . ?
C25 C26 C30 O4 -8.6(6) . . . . ?
C27 C26 C30 O4 175.0(4) . . . . ?
C25 C26 C30 N3 171.2(4) . . . . ?
C27 C26 C30 N3 -5.1(6) . . . . ?
C30 N3 C31 C32 -117.3(6) . . . . ?
C33 N4 C32 C31 -136.3(6) . . . . ?
N3 C31 C32 N4 66.4(7) . . . . ?
C32 N4 C33 O5 0.7(9) . . . . ?
C32 N4 C33 C34 -179.0(5) . . . . ?
O5 C33 C34 C35 100.9(7) . . . . ?
N4 C33 C34 C35 -79.4(6) . . . . ?
O5 C33 C34 C41 -136.2(6) . . . . ?
N4 C33 C34 C41 43.4(6) . . . . ?
O5 C33 C34 C47 -15.7(8) . . . . ?
N4 C33 C34 C47 164.0(5) . . . . ?
C33 C34 C35 C36 -179.6(4) . . . . ?
C41 C34 C35 C36 62.2(5) . . . . ?
C47 C34 C35 C36 -59.2(5) . . . . ?
C33 C34 C35 C40 0.4(6) . . . . ?
C41 C34 C35 C40 -117.8(4) . . . . ?
C47 C34 C35 C40 120.8(4) . . . . ?
C40 C35 C36 C37 0.0 . . . . ?
C34 C35 C36 C37 180.0(4) . . . . ?
C35 C36 C37 C38 0.0 . . . . ?
C36 C37 C38 C39 0.0 . . . . ?
C37 C38 C39 C40 0.0 . . . . ?
C38 C39 C40 C35 0.0 . . . . ?
C36 C35 C40 C39 0.0 . . . . ?
C34 C35 C40 C39 -180.0(4) . . . . ?
C33 C34 C41 C42 58.9(5) . . . . ?
C35 C34 C41 C42 179.2(3) . . . . ?
C47 C34 C41 C42 -62.2(5) . . . . ?
C33 C34 C41 C46 -119.7(4) . . . . ?
C35 C34 C41 C46 0.5(6) . . . . ?
C47 C34 C41 C46 119.1(4) . . . . ?
C46 C41 C42 C43 0.0 . . . . ?
C34 C41 C42 C43 -178.7(4) . . . . ?
C41 C42 C43 C44 0.0 . . . . ?
C42 C43 C44 C45 0.0 . . . . ?
C43 C44 C45 C46 0.0 . . . . ?
C44 C45 C46 C41 0.0 . . . . ?
C42 C41 C46 C45 0.0 . . . . ?
C34 C41 C46 C45 178.6(4) . . . . ?
C33 C34 C47 C48 55.4(6) . . . . ?
C35 C34 C47 C48 -63.5(5) . . . . ?
C41 C34 C47 C48 173.2(4) . . . . ?
C33 C34 C47 C52 -127.9(5) . . . . ?
C35 C34 C47 C52 113.1(5) . . . . ?
C41 C34 C47 C52 -10.2(6) . . . . ?
C52 C47 C48 C49 0.0 . . . . ?
C34 C47 C48 C49 176.7(5) . . . . ?
C47 C48 C49 C50 0.0 . . . . ?
C48 C49 C50 C51 0.0 . . . . ?
C49 C50 C51 C52 0.0 . . . . ?
C50 C51 C52 C47 0.0 . . . . ?
C48 C47 C52 C51 0.0 . . . . ?
C34 C47 C52 C51 -176.6(6) . . . . ?
C114 N5 C53 C54 96.1(6) . . . . ?
C114 N5 C53 C58 -87.2(5) . . . . ?
C58 C53 C54 C55 0.0 . . . . ?
N5 C53 C54 C55 176.6(4) . . . . ?
C58 C53 C54 C59 178.9(6) . . . . ?
N5 C53 C54 C59 -4.5(6) . . . . ?
C53 C54 C55 C56 0.0 . . . . ?
C59 C54 C55 C56 -178.9(5) . . . . ?
C54 C55 C56 C57 0.0 . . . . ?
C54 C55 C56 C61 -176.1(4) . . . . ?
C55 C56 C57 C58 0.0 . . . . ?
C61 C56 C57 C58 176.3(3) . . . . ?
C56 C57 C58 C53 0.0 . . . . ?
C56 C57 C58 C60 -179.9(4) . . . . ?
C54 C53 C58 C57 0.0 . . . . ?
N5 C53 C58 C57 -176.7(4) . . . . ?
C54 C53 C58 C60 179.9(4) . . . . ?
N5 C53 C58 C60 3.2(5) . . . . ?
C55 C56 C61 C62 -6.6(5) . . . . ?
C57 C56 C61 C62 177.2(4) . . . . ?
C55 C56 C61 C66 -124.5(4) . . . . ?
C57 C56 C61 C66 59.3(5) . . . . ?
C55 C56 C61 C67 113.4(3) . . . . ?
C57 C56 C61 C67 -62.8(4) . . . . ?
C66 C61 C62 C63A -49.4(8) . . . . ?
C56 C61 C62 C63A -168.6(6) . . . . ?
C67 C61 C62 C63A 74.3(7) . . . . ?
C61 C62 C63A C64A 56.4(10) . . . . ?
C62 C63A C64A C65A -52.9(12) . . . . ?
C63A C64A C65A C66 49.8(12) . . . . ?
C64A C65A C66 C61 -48.5(11) . . . . ?
C62 C61 C66 C65A 45.4(8) . . . . ?
C56 C61 C66 C65A 166.7(6) . . . . ?
C67 C61 C66 C65A -76.2(8) . . . . ?
C62 C61 C67 C68 -121.4(4) . . . . ?
C66 C61 C67 C68 -1.8(5) . . . . ?
C56 C61 C67 C68 117.4(3) . . . . ?
C62 C61 C67 C72 63.5(5) . . . . ?
C66 C61 C67 C72 -176.9(3) . . . . ?
C56 C61 C67 C72 -57.8(4) . . . . ?
C72 C67 C68 C69 0.0 . . . . ?
C61 C67 C68 C69 -175.0(3) . . . . ?
C67 C68 C69 C70 0.0 . . . . ?
C67 C68 C69 C73 179.6(4) . . . . ?
C68 C69 C70 C71 0.0 . . . . ?
C73 C69 C70 C71 -179.6(4) . . . . ?
C68 C69 C70 N6 174.7(3) . . . . ?
C73 C69 C70 N6 -4.8(4) . . . . ?
C75 N6 C70 C71 -71.0(6) . . . . ?
C75 N6 C70 C69 114.2(5) . . . . ?
C69 C70 C71 C72 0.0 . . . . ?
N6 C70 C71 C72 -174.8(3) . . . . ?
C69 C70 C71 C74 176.7(4) . . . . ?
N6 C70 C71 C74 1.9(4) . . . . ?
C70 C71 C72 C67 0.0 . . . . ?
C74 C71 C72 C67 -176.8(4) . . . . ?
C68 C67 C72 C71 0.0 . . . . ?
C61 C67 C72 C71 175.3(3) . . . . ?
C70 N6 C75 O6 -15.3(9) . . . . ?
C70 N6 C75 C76A 171.1(6) . . . . ?
C70 N6 C75 C76B 154.1(6) . . . . ?
O6 C75 C76A C77A 149.8(6) . . . . ?
N6 C75 C76A C77A -36.8(8) . . . . ?
C76B C75 C76A C77A 82.9(17) . . . . ?
O6 C75 C76A C81A -31.1(10) . . . . ?
N6 C75 C76A C81A 142.3(6) . . . . ?
C76B C75 C76A C81A -98.0(17) . . . . ?
C81A C76A C77A C78A 0.0 . . . . ?
C75 C76A C77A C78A 179.1(8) . . . . ?
C76A C77A C78A C79A 0.0 . . . . ?
C76A C77A C78A C83A -179.3(10) . . . . ?
C77A C78A C79A C80A 0.0 . . . . ?
C83A C78A C79A C80A 179.3(9) . . . . ?
C82A O7A C80A C79A 24.0(15) . . . . ?
C82A O7A C80A C81A -154.4(10) . . . . ?
C78A C79A C80A O7A -178.3(11) . . . . ?
C78A C79A C80A C81A 0.0 . . . . ?
O7A C80A C81A C76A 178.5(10) . . . . ?
C79A C80A C81A C76A 0.0 . . . . ?
C77A C76A C81A C80A 0.0 . . . . ?
C75 C76A C81A C80A -179.1(8) . . . . ?
C84 N7A C83A O8A 11.9(19) . . . . ?
C84 N7A C83A C78A -167.3(9) . . . . ?
C77A C78A C83A O8A -148.2(11) . . . . ?
C79A C78A C83A O8A 32.5(16) . . . . ?
C77A C78A C83A N7A 30.9(15) . . . . ?
C79A C78A C83A N7A -148.4(10) . . . . ?
O6 C75 C76B C77B 152.0(6) . . . . ?
N6 C75 C76B C77B -18.0(9) . . . . ?
C76A C75 C76B C77B -85.4(17) . . . . ?
O6 C75 C76B C81B -32.9(9) . . . . ?
N6 C75 C76B C81B 157.1(5) . . . . ?
C76A C75 C76B C81B 89.7(17) . . . . ?
C81B C76B C77B C78B 0.0 . . . . ?
C75 C76B C77B C78B 175.0(8) . . . . ?
C76B C77B C78B C79B 0.0 . . . . ?
C76B C77B C78B C83B 179.1(9) . . . . ?
C77B C78B C79B C80B 0.0 . . . . ?
C83B C78B C79B C80B -179.1(9) . . . . ?
C78B C79B C80B C81B 0.0 . . . . ?
C78B C79B C80B O7B 175.5(11) . . . . ?
C82B O7B C80B C81B 15(3) . . . . ?
C82B O7B C80B C79B -160(3) . . . . ?
C79B C80B C81B C76B 0.0 . . . . ?
O7B C80B C81B C76B -175.0(12) . . . . ?
C77B C76B C81B C80B 0.0 . . . . ?
C75 C76B C81B C80B -175.1(8) . . . . ?
C84 N7B C83B O8B -11(2) . . . . ?
C84 N7B C83B C78B 170.6(9) . . . . ?
C79B C78B C83B O8B 23.9(15) . . . . ?
C77B C78B C83B O8B -155.2(10) . . . . ?
C79B C78B C83B N7B -157.7(8) . . . . ?
C77B C78B C83B N7B 23.1(13) . . . . ?
C83A N7A C84 C85 -118.2(11) . . . . ?
C83A N7A C84 C89 73.0(12) . . . . ?
C83A N7A C84 N7B 57.3(16) . . . . ?
C83B N7B C84 C85 -112.2(12) . . . . ?
C83B N7B C84 C89 74.7(12) . . . . ?
C83B N7B C84 N7A -118(2) . . . . ?
C89 C84 C85 C86 0.0 . . . . ?
N7A C84 C85 C86 -170.4(5) . . . . ?
N7B C84 C85 C86 -172.6(6) . . . . ?
C89 C84 C85 C90 -180.0(6) . . . . ?
N7A C84 C85 C90 9.6(7) . . . . ?
N7B C84 C85 C90 7.4(7) . . . . ?
C84 C85 C86 C87 0.0 . . . . ?
C90 C85 C86 C87 180.0(6) . . . . ?
C85 C86 C87 C88 0.0 . . . . ?
C85 C86 C87 C92 171.9(4) . . . . ?
C86 C87 C88 C89 0.0 . . . . ?
C92 C87 C88 C89 -172.2(4) . . . . ?
C87 C88 C89 C84 0.0 . . . . ?
C87 C88 C89 C91 179.5(5) . . . . ?
C85 C84 C89 C88 0.0 . . . . ?
N7A C84 C89 C88 167.6(6) . . . . ?
N7B C84 C89 C88 173.9(5) . . . . ?
C85 C84 C89 C91 -179.5(5) . . . . ?
N7A C84 C89 C91 -11.9(7) . . . . ?
N7B C84 C89 C91 -5.6(6) . . . . ?
C88 C87 C92 C97 -175.8(4) . . . . ?
C86 C87 C92 C97 12.2(5) . . . . ?
C88 C87 C92 C93 -56.8(5) . . . . ?
C86 C87 C92 C93 131.2(5) . . . . ?
C88 C87 C92 C98 65.0(5) . . . . ?
C86 C87 C92 C98 -107.0(4) . . . . ?
C97 C92 C93 C94 -51.3(7) . . . . ?
C98 C92 C93 C94 71.4(7) . . . . ?
C87 C92 C93 C94 -172.4(5) . . . . ?
C92 C93 C94 C95 50.5(8) . . . . ?
C93 C94 C95 C96 -51.5(8) . . . . ?
C94 C95 C96 C97 56.6(8) . . . . ?
C95 C96 C97 C92 -60.9(7) . . . . ?
C93 C92 C97 C96 56.2(6) . . . . ?
C98 C92 C97 C96 -68.5(7) . . . . ?
C87 C92 C97 C96 175.6(5) . . . . ?
C97 C92 C98 C99 -56.5(5) . . . . ?
C93 C92 C98 C99 -177.9(4) . . . . ?
C87 C92 C98 C99 63.5(5) . . . . ?
C97 C92 C98 C103 126.6(4) . . . . ?
C93 C92 C98 C103 5.2(6) . . . . ?
C87 C92 C98 C103 -113.4(4) . . . . ?
C103 C98 C99 C100 0.0 . . . . ?
C92 C98 C99 C100 -177.0(4) . . . . ?
C98 C99 C100 C101 0.0 . . . . ?
C98 C99 C100 C104 178.6(4) . . . . ?
C99 C100 C101 C102 0.0 . . . . ?
C104 C100 C101 C102 -178.6(4) . . . . ?
C99 C100 C101 N8 174.6(3) . . . . ?
C104 C100 C101 N8 -4.0(5) . . . . ?
C106 N8 C101 C102 -92.1(6) . . . . ?
C106 N8 C101 C100 93.4(6) . . . . ?
C100 C101 C102 C103 0.0 . . . . ?
N8 C101 C102 C103 -174.4(3) . . . . ?
C100 C101 C102 C105 -178.1(4) . . . . ?
N8 C101 C102 C105 7.6(5) . . . . ?
C101 C102 C103 C98 0.0 . . . . ?
C105 C102 C103 C98 178.1(4) . . . . ?
C99 C98 C103 C102 0.0 . . . . ?
C92 C98 C103 C102 176.8(4) . . . . ?
C101 N8 C106 O9 9.3(9) . . . . ?
C101 N8 C106 C107 -170.1(4) . . . . ?
O9 C106 C107 C108 25.6(7) . . . . ?
N8 C106 C107 C108 -155.0(4) . . . . ?
O9 C106 C107 C112 -154.2(5) . . . . ?
N8 C106 C107 C112 25.2(6) . . . . ?
C112 C107 C108 C109 0.0 . . . . ?
C106 C107 C108 C109 -179.9(4) . . . . ?
C113 O10 C109 C108 -174.3(7) . . . . ?
C113 O10 C109 C110 5.4(10) . . . . ?
C107 C108 C109 O10 179.7(5) . . . . ?
C107 C108 C109 C110 0.0 . . . . ?
O10 C109 C110 C111 -179.6(6) . . . . ?
C108 C109 C110 C111 0.0 . . . . ?
C109 C110 C111 C112 0.0 . . . . ?
C109 C110 C111 C114 176.9(5) . . . . ?
C110 C111 C112 C107 0.0 . . . . ?
C114 C111 C112 C107 -177.0(5) . . . . ?
C108 C107 C112 C111 0.0 . . . . ?
C106 C107 C112 C111 179.9(4) . . . . ?
C53 N5 C114 O11 -16.4(10) . . . . ?
C53 N5 C114 C111 160.0(4) . . . . ?
C112 C111 C114 O11 149.3(6) . . . . ?
C110 C111 C114 O11 -27.7(8) . . . . ?
C112 C111 C114 N5 -27.1(7) . . . . ?
C110 C111 C114 N5 155.9(4) . . . . ?
